data_4127734
loop_
_publ_author_name
'Wei, Jianwei'
'Zhao, Liang'
'He, Cheng'
'Zheng, Sijia'
'Reek, Joost N. H.'
'Duan, Chunying'

_publ_section_title
;
 Metal-Organic Capsules with NADH Mimics as Switchable Selectivity
 Regulators for Photocatalytic Transfer Hydrogenation.
;
_journal_issue 32
_journal_name_full 'Journal of the American Chemical Society'
_journal_page_first 12707
_journal_page_last 12716
_journal_paper_doi 10.1021/jacs.9b05351
_journal_volume 141
_journal_year 2019
_chemical_formula_sum 'C116 H130 Cl6 N26 Ni4 O47'
_chemical_formula_weight 3087.99
_space_group_crystal_system monoclinic
_space_group_IT_number 15
_space_group_name_Hall '-C 2yc'
_space_group_name_H-M_alt 'C 1 2/c 1'
_symmetry_space_group_name_Hall '-C 2yc'
_symmetry_space_group_name_H-M 'C 1 2/c 1'
_atom_sites_solution_hydrogens mixed
_audit_creation_method SHELXL-2014/7
_cell_angle_alpha 90
_cell_angle_beta 110.2472(14)
_cell_angle_gamma 90
_cell_formula_units_Z 4
_cell_length_a 33.2486(9)
_cell_length_b 21.1446(6)
_cell_length_c 24.1227(7)
_cell_measurement_reflns_used 9480
_cell_measurement_temperature 150(2)
_cell_measurement_theta_max 27.50
_cell_measurement_theta_min 2.33
_cell_volume 15911.0(8)
_computing_cell_refinement 'Bruker SAINT'
_computing_data_collection 'Bruker APEX2'
_computing_data_reduction 'Bruker SAINT'
_computing_molecular_graphics 'Bruker SHELXTL'
_computing_publication_material 'Bruker SHELXTL'
_computing_structure_refinement 'SHELXL-2014 (Sheldrick 2014)'
_computing_structure_solution 'SHELXS-97 (Sheldrick 2008)'
_diffrn_ambient_temperature 150(2)
_diffrn_measured_fraction_theta_full 0.994
_diffrn_measured_fraction_theta_max 0.994
_diffrn_measurement_device_type 'Bruker APEX-II CCD'
_diffrn_measurement_method '\f and \w scans'
_diffrn_radiation_type MoK\a
_diffrn_radiation_wavelength 0.71073
_diffrn_reflns_av_R_equivalents 0.0611
_diffrn_reflns_av_unetI/netI 0.0886
_diffrn_reflns_Laue_measured_fraction_full 0.994
_diffrn_reflns_Laue_measured_fraction_max 0.994
_diffrn_reflns_limit_h_max 36
_diffrn_reflns_limit_h_min -39
_diffrn_reflns_limit_k_max 12
_diffrn_reflns_limit_k_min -25
_diffrn_reflns_limit_l_max 28
_diffrn_reflns_limit_l_min -28
_diffrn_reflns_number 42154
_diffrn_reflns_point_group_measured_fraction_full 0.994
_diffrn_reflns_point_group_measured_fraction_max 0.994
_diffrn_reflns_theta_full 25.000
_diffrn_reflns_theta_max 25.000
_diffrn_reflns_theta_min 2.325
_exptl_absorpt_coefficient_mu 0.649
_exptl_absorpt_correction_type none
_exptl_crystal_colour yellow-green
_exptl_crystal_density_diffrn 1.289
_exptl_crystal_description block
_exptl_crystal_F_000 6392
_exptl_crystal_size_max 0.190
_exptl_crystal_size_mid 0.140
_exptl_crystal_size_min 0.110
_refine_diff_density_max 0.481
_refine_diff_density_min -0.413
_refine_diff_density_rms 0.084
_refine_ls_extinction_method none
_refine_ls_goodness_of_fit_ref 1.084
_refine_ls_hydrogen_treatment constr
_refine_ls_matrix_type full
_refine_ls_number_parameters 1207
_refine_ls_number_reflns 13945
_refine_ls_number_restraints 407
_refine_ls_restrained_S_all 1.131
_refine_ls_R_factor_all 0.1936
_refine_ls_R_factor_gt 0.0915
_refine_ls_shift/su_max 0.001
_refine_ls_shift/su_mean 0.000
_refine_ls_structure_factor_coef Fsqd
_refine_ls_weighting_details 'w=1/[\s^2^(Fo^2^)+(0.1090P)^2^+7.5000P] where P=(Fo^2^+2Fc^2^)/3'
_refine_ls_weighting_scheme calc
_refine_ls_wR_factor_gt 0.2192
_refine_ls_wR_factor_ref 0.2461
_reflns_Friedel_coverage 0.000
_reflns_number_gt 5941
_reflns_number_total 13945
_reflns_threshold_expression 'I > 2\s(I)'
_cod_data_source_file ja9b05351_si_007.cif
_cod_data_source_block 1
_cod_database_code 4127734
_shelx_shelxl_version_number 2014/7
_shelx_space_group_comment
;
The symmetry employed for this shelxl refinement is uniquely defined
by the following loop, which should always be used as a source of
symmetry information in preference to the above space-group names.
They are only intended as comments.
;
_shelx_estimated_absorpt_t_min 0.887
_shelx_estimated_absorpt_t_max 0.932

loop_
_space_group_symop_operation_xyz
'x, y, z'
'-x, y, -z+1/2'
'x+1/2, y+1/2, z'
'-x+1/2, y+1/2, -z+1/2'
'-x, -y, -z'
'x, -y, z-1/2'
'-x+1/2, -y+1/2, -z'
'x+1/2, -y+1/2, z-1/2'

loop_
_atom_site_label
_atom_site_type_symbol
_atom_site_fract_x
_atom_site_fract_y
_atom_site_fract_z
_atom_site_U_iso_or_equiv
_atom_site_adp_type
_atom_site_occupancy
_atom_site_site_symmetry_order
_atom_site_calc_flag
_atom_site_refinement_flags_posn
_atom_site_refinement_flags_adp
_atom_site_refinement_flags_occupancy
_atom_site_disorder_assembly
_atom_site_disorder_group
Ni1 Ni -0.13213(2) 0.22305(4) 0.99918(3) 0.0727(3) Uani 1 1 d . . . . .
Ni2 Ni -0.14289(3) 0.30503(4) 1.33803(4) 0.0829(3) Uani 1 1 d . . . . .
O101 O -0.07631(13) 0.2779(2) 1.04043(17) 0.0769(11) Uani 1 1 d . . . . .
O102 O 0.07684(14) 0.3252(2) 1.12571(19) 0.0879(12) Uani 1 1 d . . . . .
O201 O -0.13339(13) 0.2443(2) 1.27537(17) 0.0791(11) Uani 1 1 d . . . . .
O202 O -0.13634(12) 0.19721(18) 1.08140(17) 0.0716(10) Uani 1 1 d . . . . .
O203 O -0.2109(3) -0.0337(4) 1.1833(4) 0.181(3) Uani 1 1 d D U . . .
N101 N -0.19711(16) 0.2111(3) 0.9558(2) 0.0716(13) Uani 1 1 d . . . . .
N102 N -0.15537(19) 0.3110(2) 0.9949(2) 0.0732(13) Uani 1 1 d . . . . .
N103 N -0.12583(18) 0.3574(2) 1.0201(2) 0.0804(14) Uani 1 1 d . . . . .
N104 N 0.09788(18) 0.4152(2) 1.1794(2) 0.0759(14) Uani 1 1 d . . . . .
N105 N 0.1378(2) 0.3889(2) 1.1971(2) 0.0768(14) Uani 1 1 d . . . . .
N106 N 0.20640(19) 0.3229(3) 1.2161(3) 0.0911(16) Uani 1 1 d . . . . .
N201 N -0.14924(18) 0.3271(3) 1.4175(3) 0.0963(17) Uani 1 1 d . . . . .
N202 N -0.14352(19) 0.2210(3) 1.3723(3) 0.0964(17) Uani 1 1 d . . . . .
N203 N -0.13957(19) 0.1695(3) 1.3390(2) 0.0956(17) Uani 1 1 d . . . . .
N204 N -0.10705(16) 0.1051(2) 1.0628(2) 0.0763(13) Uani 1 1 d . . . . .
N205 N -0.10667(16) 0.1359(2) 1.0135(2) 0.0762(13) Uani 1 1 d . . . . .
N206 N -0.11394(16) 0.2095(3) 0.9251(2) 0.0804(14) Uani 1 1 d . . . . .
C101 C -0.2185(2) 0.1581(3) 0.9359(3) 0.0821(18) Uani 1 1 d . . . . .
H10A H -0.2028 0.1197 0.9411 0.098 Uiso 1 1 calc R U . . .
C102 C -0.2630(2) 0.1555(4) 0.9077(3) 0.091(2) Uani 1 1 d . . . . .
H10B H -0.2775 0.1167 0.8941 0.110 Uiso 1 1 calc R U . . .
C103 C -0.2847(2) 0.2119(4) 0.9005(3) 0.089(2) Uani 1 1 d . . . . .
H10C H -0.3149 0.2124 0.8812 0.107 Uiso 1 1 calc R U . . .
C104 C -0.2638(2) 0.2667(4) 0.9204(3) 0.0840(18) Uani 1 1 d . . . . .
H10D H -0.2791 0.3055 0.9157 0.101 Uiso 1 1 calc R U . . .
C105 C -0.2207(2) 0.2651(3) 0.9471(3) 0.0732(16) Uani 1 1 d . . . . .
C106 C -0.1946(2) 0.3215(3) 0.9713(3) 0.0809(18) Uani 1 1 d . . . . .
H10E H -0.2066 0.3626 0.9691 0.097 Uiso 1 1 calc R U . . .
C107 C -0.0843(2) 0.3345(4) 1.0413(3) 0.0781(17) Uani 1 1 d . . . . .
C108 C -0.0504(2) 0.3831(3) 1.0650(3) 0.091(2) Uani 1 1 d D . . . .
C112 C 0.0243(2) 0.4041(3) 1.1150(3) 0.091(2) Uani 1 1 d D . . . .
C109 C -0.0607(5) 0.4476(6) 1.0774(6) 0.083(5) Uani 0.465(8) 1 d D . P A 1
H10F H -0.0898 0.4606 1.0652 0.100 Uiso 0.465(8) 1 calc R U P A 1
C110 C -0.0289(4) 0.4902(6) 1.1066(8) 0.094(5) Uani 0.465(8) 1 d D . P A 1
C111 C 0.0125(5) 0.4678(6) 1.1263(7) 0.084(5) Uani 0.465(8) 1 d D . P A 1
H11A H 0.0347 0.4956 1.1486 0.101 Uiso 0.465(8) 1 calc R U P A 1
C113 C -0.0080(5) 0.3641(9) 1.0849(9) 0.062(8) Uani 0.465(8) 1 d D U P A 1
H11B H -0.0012 0.3220 1.0776 0.075 Uiso 0.465(8) 1 calc R U P A 1
C121 C -0.0398(5) 0.5656(8) 1.1220(9) 0.136(7) Uani 0.465(8) 1 d D U P A 1
H12A H -0.0711 0.5717 1.1104 0.163 Uiso 0.465(8) 1 calc R U P A 1
H12F H -0.0265 0.5739 1.1649 0.163 Uiso 0.465(8) 1 calc R U P A 1
C122 C -0.0241(4) 0.6043(5) 1.0924(7) 0.084(5) Uani 0.465(8) 1 d D U P A 1
C123 C -0.0549(5) 0.6288(9) 1.0391(8) 0.164(9) Uani 0.465(8) 1 d D U P A 1
H12B H -0.0841 0.6161 1.0224 0.197 Uiso 0.465(8) 1 calc R U P A 1
C124 C -0.0344(8) 0.6756(10) 1.0151(9) 0.209(10) Uani 0.465(8) 1 d D U P A 1
H12C H -0.0474 0.6983 0.9794 0.251 Uiso 0.465(8) 1 calc R U P A 1
C125 C 0.0082(7) 0.6824(9) 1.0533(9) 0.142(7) Uani 0.465(8) 1 d D U P A 1
H12D H 0.0291 0.7110 1.0492 0.170 Uiso 0.465(8) 1 calc R U P A 1
O103 O 0.0137(5) 0.6370(10) 1.0999(10) 0.272(11) Uani 0.465(8) 1 d D U P A 1
C309 C -0.0538(5) 0.4454(6) 1.0433(6) 0.114(6) Uani 0.535(8) 1 d D . P A 2
H30A H -0.0809 0.4608 1.0186 0.137 Uiso 0.535(8) 1 calc R U P A 2
C310 C -0.0189(5) 0.4841(6) 1.0571(8) 0.119(6) Uani 0.535(8) 1 d D U P A 2
C311 C 0.0206(5) 0.4635(7) 1.0914(6) 0.102(5) Uani 0.535(8) 1 d D . P A 2
H31A H 0.0451 0.4897 1.0988 0.122 Uiso 0.535(8) 1 calc R U P A 2
C313 C -0.0095(4) 0.3613(8) 1.0992(8) 0.068(7) Uani 0.535(8) 1 d D . P A 2
H31B H -0.0049 0.3184 1.1112 0.082 Uiso 0.535(8) 1 calc R U P A 2
C321 C -0.0244(8) 0.5538(10) 1.0338(10) 0.297(15) Uani 0.535(8) 1 d D U P A 2
H32A H -0.0056 0.5605 1.0103 0.357 Uiso 0.535(8) 1 calc R U P A 2
H32E H -0.0544 0.5598 1.0071 0.357 Uiso 0.535(8) 1 calc R U P A 2
C322 C -0.0147(9) 0.6007(11) 1.0791(11) 0.341(14) Uani 0.535(8) 1 d D U P A 2
C323 C 0.0258(8) 0.6003(14) 1.1302(13) 0.376(15) Uani 0.535(8) 1 d D U P A 2
H32B H 0.0489 0.5717 1.1358 0.452 Uiso 0.535(8) 1 calc R U P A 2
C324 C 0.0246(10) 0.6507(15) 1.1705(13) 0.377(15) Uani 0.535(8) 1 d D U P A 2
H32C H 0.0471 0.6643 1.2049 0.452 Uiso 0.535(8) 1 calc R U P A 2
C325 C -0.0181(11) 0.6754(15) 1.1470(14) 0.349(14) Uani 0.535(8) 1 d D U P A 2
H32D H -0.0315 0.7007 1.1682 0.419 Uiso 0.535(8) 1 calc R U P A 2
O303 O -0.0371(8) 0.6567(12) 1.0882(13) 0.346(13) Uani 0.535(8) 1 d D U P A 2
C114 C 0.0679(2) 0.3790(4) 1.1403(3) 0.0816(18) Uani 1 1 d . . . . .
C115 C 0.1714(3) 0.4139(3) 1.2338(3) 0.0850(19) Uani 1 1 d . . . . .
H11C H 0.1706 0.4531 1.2527 0.102 Uiso 1 1 calc R U . . .
C116 C 0.2110(3) 0.3785(4) 1.2447(3) 0.0880(19) Uani 1 1 d . . . . .
C117 C 0.2493(3) 0.3994(4) 1.2817(3) 0.104(2) Uani 1 1 d . . . . .
H11D H 0.2512 0.4384 1.3020 0.125 Uiso 1 1 calc R U . . .
C118 C 0.2857(3) 0.3637(7) 1.2897(4) 0.128(3) Uani 1 1 d . . . . .
H11E H 0.3130 0.3783 1.3145 0.154 Uiso 1 1 calc R U . . .
C119 C 0.2816(3) 0.3089(7) 1.2623(5) 0.140(4) Uani 1 1 d . . . . .
H11F H 0.3061 0.2831 1.2679 0.168 Uiso 1 1 calc R U . . .
C120 C 0.2408(4) 0.2888(4) 1.2246(4) 0.125(3) Uani 1 1 d . . . . .
H12E H 0.2383 0.2493 1.2048 0.150 Uiso 1 1 calc R U . . .
C201 C -0.1519(2) 0.3832(4) 1.4403(4) 0.109(2) Uani 1 1 d . . . . .
H20A H -0.1523 0.4197 1.4171 0.131 Uiso 1 1 calc R U . . .
C202 C -0.1542(3) 0.3916(5) 1.4954(5) 0.148(4) Uani 1 1 d . . . . .
H20B H -0.1563 0.4330 1.5095 0.177 Uiso 1 1 calc R U . . .
C203 C -0.1536(4) 0.3418(7) 1.5290(5) 0.178(5) Uani 1 1 d . . . . .
H20C H -0.1539 0.3470 1.5680 0.214 Uiso 1 1 calc R U . . .
C204 C -0.1526(4) 0.2825(6) 1.5065(5) 0.193(5) Uani 1 1 d . . . . .
H20D H -0.1538 0.2459 1.5287 0.232 Uiso 1 1 calc R U . . .
C205 C -0.1497(3) 0.2767(4) 1.4496(4) 0.125(3) Uani 1 1 d . . . . .
C206 C -0.1464(3) 0.2153(4) 1.4231(4) 0.130(3) Uani 1 1 d . . . . .
H20E H -0.1465 0.1758 1.4419 0.156 Uiso 1 1 calc R U . . .
C207 C -0.1334(2) 0.1879(3) 1.2875(3) 0.0819(18) Uani 1 1 d . . . . .
C208 C -0.12907(19) 0.1377(3) 1.2481(3) 0.0760(16) Uani 1 1 d . . . . .
C209 C -0.1280(2) 0.0741(3) 1.2598(3) 0.091(2) Uani 1 1 d . . . . .
H20F H -0.1291 0.0600 1.2966 0.109 Uiso 1 1 calc R U . . .
C210 C -0.1255(2) 0.0308(3) 1.2192(3) 0.098(2) Uani 1 1 d . . . . .
C211 C -0.1232(2) 0.0510(3) 1.1654(3) 0.093(2) Uani 1 1 d . . . . .
H21A H -0.1211 0.0209 1.1374 0.112 Uiso 1 1 calc R U . . .
C212 C -0.12414(18) 0.1151(3) 1.1525(3) 0.0722(16) Uani 1 1 d . . . . .
C213 C -0.12788(18) 0.1587(3) 1.1935(3) 0.0727(16) Uani 1 1 d . . . . .
H21B H -0.1296 0.2026 1.1846 0.087 Uiso 1 1 calc R U . . .
C214 C -0.12346(19) 0.1421(3) 1.0965(3) 0.0741(16) Uani 1 1 d . . . . .
C215 C -0.0910(2) 0.1134(3) 0.9771(3) 0.0871(19) Uani 1 1 d . . . . .
H21C H -0.0780 0.0728 0.9823 0.104 Uiso 1 1 calc R U . . .
C216 C -0.0939(2) 0.1535(4) 0.9265(3) 0.0859(19) Uani 1 1 d . . . . .
C217 C -0.0779(2) 0.1371(4) 0.8828(4) 0.112(2) Uani 1 1 d . . . . .
H21D H -0.0635 0.0979 0.8849 0.135 Uiso 1 1 calc R U . . .
C218 C -0.0828(3) 0.1773(5) 0.8364(4) 0.123(3) Uani 1 1 d . . . . .
H21E H -0.0731 0.1658 0.8051 0.147 Uiso 1 1 calc R U . . .
C219 C -0.1021(3) 0.2350(5) 0.8364(4) 0.119(3) Uani 1 1 d . . . . .
H21F H -0.1047 0.2652 0.8062 0.143 Uiso 1 1 calc R U . . .
C220 C -0.1178(2) 0.2482(4) 0.8817(3) 0.097(2) Uani 1 1 d . . . . .
H22A H -0.1321 0.2873 0.8808 0.117 Uiso 1 1 calc R U . . .
C221 C -0.1277(3) -0.0406(4) 1.2295(4) 0.140(3) Uani 1 1 d . . . . .
H22B H -0.1245 -0.0483 1.2713 0.168 Uiso 1 1 calc R U . . .
H22F H -0.1038 -0.0620 1.2216 0.168 Uiso 1 1 calc R U . . .
C222 C -0.1713(5) -0.0690(6) 1.1884(5) 0.162(4) Uani 1 1 d D U . . .
C223 C -0.1844(6) -0.1218(7) 1.1523(6) 0.219(6) Uani 1 1 d D U . . .
H22C H -0.1663 -0.1537 1.1460 0.263 Uiso 1 1 calc R U . . .
C224 C -0.2288(5) -0.1197(7) 1.1269(6) 0.182(5) Uani 1 1 d D U . . .
H22D H -0.2457 -0.1511 1.1012 0.219 Uiso 1 1 calc R U . . .
C225 C -0.2451(4) -0.0663(8) 1.1439(6) 0.203(6) Uani 1 1 d D U . . .
H22E H -0.2744 -0.0541 1.1310 0.243 Uiso 1 1 calc R U . . .
Cl1 Cl 0.15556(10) 0.47856(14) 0.38152(11) 0.1270(8) Uani 1 1 d D U . . .
O11 O 0.1326(4) 0.4260(7) 0.3480(6) 0.187(8) Uani 0.754(17) 1 d D . P B 1
O12 O 0.1315(7) 0.5344(9) 0.3719(8) 0.227(12) Uani 0.754(17) 1 d D . P B 1
O13 O 0.1938(3) 0.4875(4) 0.3647(4) 0.130(4) Uani 0.754(17) 1 d D . P B 1
O14 O 0.1678(5) 0.4567(8) 0.4424(6) 0.155(7) Uani 0.754(17) 1 d D . P B 1
O11' O 0.1071(9) 0.477(2) 0.3644(18) 0.21(2) Uani 0.246(17) 1 d D U P B 2
O12' O 0.1567(15) 0.5428(12) 0.377(2) 0.17(2) Uani 0.246(17) 1 d D . P B 2
O13' O 0.1594(15) 0.4362(18) 0.3460(12) 0.20(3) Uani 0.246(17) 1 d D U P B 2
O14' O 0.1685(7) 0.4659(15) 0.4415(8) 0.059(9) Uani 0.246(17) 1 d D . P B 2
Cl2 Cl 0.15843(12) 0.01504(14) 0.09617(13) 0.1441(9) Uani 1 1 d D . . . .
O21 O 0.1148(5) 0.0176(13) 0.1020(8) 0.183(10) Uani 0.476(16) 1 d D . P C 1
O22 O 0.1846(6) 0.0553(11) 0.1383(10) 0.197(10) Uani 0.476(16) 1 d D . P C 1
O23 O 0.1445(12) 0.061(2) 0.0484(16) 0.52(3) Uani 0.476(16) 1 d D U P C 1
O24 O 0.1705(6) -0.0339(10) 0.0767(18) 0.27(2) Uani 0.476(16) 1 d D . P C 1
O21' O 0.1556(11) 0.0737(6) 0.0976(7) 0.243(16) Uani 0.524(16) 1 d D . P C 2
O22' O 0.1456(8) -0.0248(6) 0.1311(7) 0.186(10) Uani 0.524(16) 1 d D . P C 2
O23' O 0.2056(7) -0.0047(12) 0.1119(9) 0.240(12) Uani 0.524(16) 1 d D . P C 2
O24' O 0.1490(6) -0.0067(6) 0.0362(5) 0.136(6) Uani 0.524(16) 1 d D . P C 2
Cl3 Cl 0.14265(12) 0.55428(15) 0.10913(17) 0.1634(11) Uani 1 1 d D U . . .
O31 O 0.0973(6) 0.566(2) 0.0850(12) 0.32(2) Uani 0.51(2) 1 d D . P D 1
O32 O 0.1607(7) 0.6118(7) 0.1228(7) 0.166(9) Uani 0.51(2) 1 d D . P D 1
O33 O 0.1608(8) 0.5122(8) 0.1537(8) 0.131(7) Uani 0.51(2) 1 d D . P D 1
O34 O 0.1589(5) 0.5361(5) 0.0581(5) 0.104(5) Uani 0.51(2) 1 d D . P D 1
O31' O 0.1325(14) 0.6095(14) 0.137(2) 0.60(5) Uani 0.49(2) 1 d D . P D 2
O32' O 0.1062(6) 0.5165(10) 0.0866(13) 0.206(11) Uani 0.49(2) 1 d D . P D 2
O33' O 0.1740(11) 0.5222(16) 0.1591(14) 0.28(2) Uani 0.49(2) 1 d D U P D 2
O34' O 0.1700(8) 0.575(2) 0.0798(15) 0.38(3) Uani 0.49(2) 1 d D U P D 2
N11 N 0.2190(2) 0.0730(4) 0.4494(3) 0.124(2) Uani 1 1 d D . . . .
C11 C 0.2341(3) -0.0371(4) 0.5009(4) 0.158(4) Uani 1 1 d D . . . .
H11G H 0.2439 -0.0657 0.4774 0.236 Uiso 1 1 d R U . . .
H11H H 0.2557 -0.0328 0.5392 0.236 Uiso 1 1 d R U . . .
H11I H 0.2082 -0.0533 0.5049 0.236 Uiso 1 1 d R U . . .
C12 C 0.2250(3) 0.0250(5) 0.4713(4) 0.119(3) Uani 1 1 d D . . . .
O51 O 0.0000 -0.3201(7) 0.7500 0.112(4) Uani 0.5 2 d DS T P . .
C51 C 0.0718(4) -0.3125(6) 0.8020(5) 0.090(4) Uani 0.5 1 d D . P . .
H51A H 0.0989 -0.3347 0.8212 0.135 Uiso 0.5 1 calc R U P . .
H51B H 0.0745 -0.2853 0.7705 0.135 Uiso 0.5 1 calc R U P . .
H51C H 0.0649 -0.2864 0.8311 0.135 Uiso 0.5 1 calc R U P . .
C52 C 0.0377(4) -0.3584(7) 0.7767(6) 0.106(5) Uani 0.5 1 d D . P . .
H52A H 0.0437 -0.3850 0.7468 0.127 Uiso 0.5 1 calc R U P . .
H52B H 0.0341 -0.3861 0.8078 0.127 Uiso 0.5 1 calc R U P . .
O1W O -0.0886(3) -0.4758(3) 1.2676(3) 0.181(3) Uani 1 1 d . . . . .
O41 O -0.2361(6) -0.3561(8) 1.2162(9) 0.226(8) Uani 0.5 1 d D . P E 1
C41 C -0.2252(8) -0.3298(13) 1.1288(11) 0.215(16) Uani 0.5 1 d D . P E 1
H41A H -0.2088 -0.3398 1.1030 0.323 Uiso 0.5 1 calc R U P E 1
H41B H -0.2559 -0.3358 1.1069 0.323 Uiso 0.5 1 calc R U P E 1
H41C H -0.2199 -0.2858 1.1420 0.323 Uiso 0.5 1 calc R U P E 1
C42 C -0.2111(9) -0.3740(11) 1.1827(13) 0.220(12) Uani 0.5 1 d D U P E 1
H42A H -0.2164 -0.4188 1.1703 0.264 Uiso 0.5 1 calc R U P E 1
H42B H -0.1803 -0.3685 1.2056 0.264 Uiso 0.5 1 calc R U P E 1
C43 C -0.2482(7) -0.3964(9) 1.2545(9) 0.208(14) Uani 0.5 1 d D . P E 1
H43A H -0.2253 -0.4279 1.2719 0.250 Uiso 0.5 1 calc R U P E 1
H43B H -0.2746 -0.4195 1.2316 0.250 Uiso 0.5 1 calc R U P E 1
C44 C -0.2558(5) -0.3611(11) 1.3020(7) 0.145(8) Uani 0.5 1 d D . P E 1
H44A H -0.2641 -0.3904 1.3276 0.217 Uiso 0.5 1 calc R U P E 1
H44B H -0.2296 -0.3388 1.3252 0.217 Uiso 0.5 1 calc R U P E 1
H44C H -0.2789 -0.3304 1.2850 0.217 Uiso 0.5 1 calc R U P E 1
O71 O 0.0817(10) -0.0173(10) 1.4308(15) 0.202(15) Uani 0.5 1 d D U P F 1
H71D H 0.1004 -0.0032 1.4616 0.303 Uiso 0.5 1 calc R U P F 1
C72 C 0.0885(6) -0.0833(10) 1.4255(9) 0.155(7) Uani 0.5 1 d D . P F 1
H72A H 0.0789 -0.0918 1.3825 0.186 Uiso 0.5 1 calc R U P F 1
H72B H 0.0676 -0.1048 1.4400 0.186 Uiso 0.5 1 calc R U P F 1
C71 C 0.1285(8) -0.1184(11) 1.4510(11) 0.215(12) Uani 0.5 1 d D . P F 1
H71A H 0.1235 -0.1631 1.4401 0.323 Uiso 0.5 1 calc R U P F 1
H71B H 0.1501 -0.1013 1.4360 0.323 Uiso 0.5 1 calc R U P F 1
H71C H 0.1386 -0.1145 1.4942 0.323 Uiso 0.5 1 calc R U P F 1
O3W O 0.0000 -0.100(3) 1.2500 0.24(2) Uiso 0.25 2 d S . P G 1
O2W O 0.0067(10) 0.0019(11) 1.562(3) 0.32(4) Uani 0.25 1 d . . P H 1
O7W O 0.0151(13) -0.228(2) 1.4937(19) 0.250(17) Uiso 0.25 1 d . . P I 1
O9W O 0.0638(12) -0.1650(17) 1.3386(16) 0.213(15) Uani 0.25 1 d . U P J 1
O8W O 0.147(2) 0.623(4) 1.232(4) 0.21(3) Uiso 0.125 1 d . . P K 1
O11W O 0.1071(18) 0.728(3) 1.318(3) 0.33(2) Uiso 0.25 1 d . . P L 1
O61 O 0.0187(8) -0.1696(11) 1.5611(16) 0.34(2) Uani 0.5 1 d D . P M 2
C61 C 0.0013(9) -0.1658(18) 1.6549(13) 0.38(3) Uani 0.5 1 d D . P M 2
H61A H 0.0043 -0.1366 1.6876 0.568 Uiso 0.5 1 calc R U P M 2
H61B H -0.0291 -0.1753 1.6345 0.568 Uiso 0.5 1 calc R U P M 2
H61C H 0.0168 -0.2051 1.6703 0.568 Uiso 0.5 1 calc R U P M 2
C62 C 0.0194(8) -0.1362(14) 1.6126(15) 0.219(14) Uani 0.5 1 d D U P M 2
H62A H 0.0040 -0.0958 1.5993 0.263 Uiso 0.5 1 calc R U P M 2
H62B H 0.0496 -0.1254 1.6349 0.263 Uiso 0.5 1 calc R U P M 2
C63 C 0.0274(16) -0.1278(18) 1.5207(16) 0.36(3) Uani 0.5 1 d D U P M 2
H63A H 0.0031 -0.1274 1.4827 0.436 Uiso 0.5 1 calc R U P M 2
H63B H 0.0534 -0.1418 1.5129 0.436 Uiso 0.5 1 calc R U P M 2
C64 C 0.0346(10) -0.0592(16) 1.5487(15) 0.35(2) Uani 0.5 1 d D U P M 2
H64A H 0.0407 -0.0296 1.5213 0.526 Uiso 0.5 1 calc R U P M 2
H64B H 0.0088 -0.0456 1.5560 0.526 Uiso 0.5 1 calc R U P M 2
H64C H 0.0589 -0.0599 1.5860 0.526 Uiso 0.5 1 calc R U P M 2
O4W O -0.2477(6) -0.2907(17) 1.0700(18) 0.39(2) Uani 0.5 1 d . U P N 2
O5W O 0.0594(9) 0.0004(12) 1.4080(13) 0.181(11) Uani 0.5 1 d . . P O 2
O6W O 0.0296(12) -0.149(3) 1.305(3) 0.40(5) Uani 0.25 1 d . . P P 2
O10W O 0.1491(18) 0.655(3) 1.285(3) 0.32(2) Uiso 0.25 1 d . . P Q 2

loop_
_atom_site_aniso_label
_atom_site_aniso_U_11
_atom_site_aniso_U_22
_atom_site_aniso_U_33
_atom_site_aniso_U_23
_atom_site_aniso_U_13
_atom_site_aniso_U_12
Ni1 0.0756(6) 0.0732(5) 0.0772(5) 0.0017(4) 0.0364(4) 0.0047(4)
Ni2 0.0937(7) 0.0811(6) 0.0839(6) -0.0001(4) 0.0434(5) 0.0025(5)
O101 0.081(3) 0.069(3) 0.086(3) 0.001(2) 0.036(2) 0.002(2)
O102 0.089(3) 0.080(3) 0.098(3) 0.002(3) 0.036(3) -0.006(3)
O201 0.099(3) 0.065(3) 0.085(3) 0.006(2) 0.047(2) -0.001(2)
O202 0.084(3) 0.059(2) 0.080(3) 0.006(2) 0.040(2) 0.008(2)
O203 0.203(8) 0.195(8) 0.171(7) -0.012(6) 0.099(6) -0.028(7)
N101 0.077(3) 0.078(4) 0.072(3) -0.003(3) 0.042(3) -0.007(3)
N102 0.074(4) 0.076(3) 0.079(3) 0.006(3) 0.038(3) -0.002(3)
N103 0.070(4) 0.079(4) 0.094(4) 0.009(3) 0.031(3) -0.004(3)
N104 0.066(4) 0.075(3) 0.091(4) 0.000(3) 0.033(3) -0.008(3)
N105 0.087(4) 0.075(3) 0.077(3) 0.010(3) 0.039(3) -0.002(3)
N106 0.092(4) 0.096(4) 0.098(4) 0.015(4) 0.048(3) 0.010(4)
N201 0.114(5) 0.094(4) 0.095(4) -0.005(4) 0.055(4) -0.001(4)
N202 0.131(5) 0.091(4) 0.091(4) 0.001(3) 0.069(4) -0.006(3)
N203 0.133(5) 0.085(4) 0.091(4) 0.005(3) 0.067(4) -0.004(3)
N204 0.091(4) 0.072(3) 0.077(3) 0.003(3) 0.044(3) 0.011(3)
N205 0.086(4) 0.071(3) 0.081(3) -0.007(3) 0.042(3) 0.009(3)
N206 0.080(4) 0.095(4) 0.074(3) -0.002(3) 0.035(3) -0.008(3)
C101 0.082(5) 0.090(5) 0.082(4) 0.000(4) 0.039(4) 0.004(4)
C102 0.092(6) 0.099(6) 0.092(5) -0.016(4) 0.045(4) -0.013(5)
C103 0.072(5) 0.113(6) 0.081(4) 0.002(4) 0.025(4) -0.004(5)
C104 0.069(5) 0.094(5) 0.094(5) 0.008(4) 0.034(4) 0.001(4)
C105 0.068(5) 0.077(5) 0.082(4) 0.004(4) 0.035(4) 0.005(4)
C106 0.067(5) 0.082(5) 0.101(5) 0.011(4) 0.038(4) 0.007(4)
C107 0.076(5) 0.088(5) 0.073(4) 0.004(4) 0.030(4) -0.009(4)
C108 0.076(5) 0.081(5) 0.111(6) 0.013(4) 0.026(4) -0.011(4)
C112 0.084(5) 0.069(4) 0.116(6) 0.013(4) 0.029(5) -0.013(4)
C109 0.071(10) 0.053(9) 0.139(15) 0.034(10) 0.053(11) -0.006(7)
C110 0.086(12) 0.044(8) 0.165(16) -0.001(9) 0.062(12) 0.005(8)
C111 0.066(11) 0.046(8) 0.146(16) -0.009(9) 0.043(11) -0.011(7)
C113 0.086(15) 0.069(12) 0.048(10) 0.002(8) 0.044(9) 0.002(10)
C121 0.102(12) 0.101(13) 0.24(2) -0.006(13) 0.104(13) -0.001(10)
C122 0.056(9) 0.021(6) 0.165(14) -0.016(8) 0.023(9) -0.007(6)
C123 0.172(19) 0.156(18) 0.136(16) -0.061(15) 0.017(14) -0.014(15)
C124 0.24(2) 0.20(2) 0.21(2) -0.036(19) 0.102(19) -0.05(2)
C125 0.142(16) 0.113(14) 0.163(18) 0.024(13) 0.043(14) -0.009(13)
O103 0.180(16) 0.197(17) 0.34(2) 0.074(17) -0.032(17) -0.005(15)
C309 0.090(13) 0.133(14) 0.115(13) 0.058(11) 0.030(10) 0.007(11)
C310 0.087(12) 0.083(10) 0.178(18) 0.006(11) 0.035(12) -0.005(9)
C311 0.084(12) 0.102(13) 0.118(13) 0.006(10) 0.034(10) -0.007(9)
C313 0.068(12) 0.084(12) 0.063(11) 0.025(8) 0.038(8) -0.011(9)
C321 0.26(2) 0.22(2) 0.32(3) 0.17(2) -0.02(2) 0.06(2)
C322 0.29(2) 0.26(2) 0.36(3) 0.09(2) -0.03(2) 0.112(19)
C323 0.34(2) 0.29(2) 0.40(3) 0.07(2) -0.01(2) 0.09(2)
C324 0.34(2) 0.31(2) 0.40(3) 0.03(2) 0.03(2) 0.11(2)
C325 0.31(2) 0.28(2) 0.38(3) 0.02(2) 0.04(2) 0.141(19)
O303 0.30(2) 0.30(2) 0.36(3) 0.03(2) 0.01(2) 0.137(17)
C114 0.085(5) 0.079(5) 0.087(5) 0.016(4) 0.037(4) -0.004(4)
C115 0.099(6) 0.081(5) 0.076(4) -0.001(4) 0.033(4) -0.023(5)
C116 0.085(6) 0.092(6) 0.084(5) 0.006(4) 0.027(4) -0.008(5)
C117 0.099(6) 0.129(7) 0.087(5) 0.018(5) 0.033(5) -0.017(6)
C118 0.104(8) 0.185(11) 0.095(6) 0.016(7) 0.034(6) -0.008(8)
C119 0.082(7) 0.207(12) 0.135(8) 0.010(8) 0.043(6) 0.015(7)
C120 0.136(9) 0.129(7) 0.128(7) 0.015(6) 0.068(7) 0.033(7)
C201 0.121(6) 0.107(6) 0.111(6) -0.025(5) 0.056(5) 0.000(5)
C202 0.221(11) 0.131(8) 0.124(8) -0.029(7) 0.100(8) -0.002(7)
C203 0.283(15) 0.156(10) 0.147(9) -0.034(9) 0.139(10) -0.011(10)
C204 0.350(18) 0.152(10) 0.140(8) -0.012(7) 0.165(11) -0.027(10)
C205 0.179(9) 0.098(6) 0.133(7) -0.007(6) 0.098(7) -0.010(6)
C206 0.204(10) 0.099(6) 0.129(7) -0.008(5) 0.111(7) -0.022(6)
C207 0.096(5) 0.076(5) 0.083(4) 0.000(4) 0.043(4) -0.006(4)
C208 0.073(4) 0.074(4) 0.082(4) 0.003(4) 0.029(3) 0.001(3)
C209 0.123(6) 0.064(4) 0.091(5) 0.011(4) 0.044(4) 0.007(4)
C210 0.141(7) 0.065(4) 0.094(5) 0.015(4) 0.048(5) 0.001(4)
C211 0.122(6) 0.066(4) 0.099(5) -0.001(4) 0.049(4) 0.002(4)
C212 0.074(4) 0.062(4) 0.081(4) 0.005(4) 0.029(3) 0.003(3)
C213 0.074(4) 0.067(4) 0.086(4) 0.003(4) 0.038(3) -0.004(3)
C214 0.073(4) 0.067(4) 0.085(4) 0.001(4) 0.031(4) -0.004(3)
C215 0.099(5) 0.083(5) 0.085(5) -0.008(4) 0.040(4) 0.014(4)
C216 0.079(5) 0.097(5) 0.092(5) -0.026(4) 0.043(4) 0.003(4)
C217 0.121(6) 0.128(7) 0.108(6) -0.014(5) 0.066(5) 0.003(5)
C218 0.119(7) 0.158(9) 0.115(7) -0.014(7) 0.072(6) -0.013(6)
C219 0.126(7) 0.141(8) 0.110(6) 0.009(6) 0.067(5) -0.003(6)
C220 0.102(5) 0.103(5) 0.098(5) 0.008(5) 0.049(5) 0.003(4)
C221 0.206(10) 0.092(6) 0.125(7) 0.021(5) 0.059(7) 0.004(6)
C222 0.270(14) 0.121(8) 0.123(8) -0.024(6) 0.105(9) -0.082(10)
C223 0.283(16) 0.227(14) 0.184(12) 0.028(11) 0.128(13) -0.057(14)
C224 0.216(13) 0.162(11) 0.193(12) -0.023(9) 0.103(11) -0.054(11)
C225 0.192(12) 0.225(14) 0.165(10) -0.017(10) 0.029(9) -0.100(12)
Cl1 0.148(2) 0.125(2) 0.1041(18) -0.0080(16) 0.0385(17) 0.0245(19)
O11 0.127(10) 0.242(16) 0.177(10) -0.075(10) 0.032(8) -0.083(12)
O12 0.28(2) 0.27(2) 0.178(12) 0.078(13) 0.138(15) 0.189(19)
O13 0.175(9) 0.101(6) 0.142(7) 0.010(5) 0.092(7) 0.001(5)
O14 0.238(15) 0.103(9) 0.146(12) 0.022(8) 0.092(10) -0.017(9)
O11' 0.172(19) 0.27(5) 0.21(4) -0.03(4) 0.08(3) 0.08(3)
O12' 0.28(5) 0.08(2) 0.23(4) 0.031(19) 0.19(4) 0.06(2)
O13' 0.26(5) 0.23(5) 0.088(17) -0.04(2) 0.03(3) 0.19(4)
O14' 0.047(14) 0.076(17) 0.028(13) -0.017(11) -0.019(10) -0.005(11)
Cl2 0.200(3) 0.103(2) 0.147(2) -0.0082(19) 0.084(2) 0.004(2)
O21 0.146(13) 0.27(3) 0.161(15) -0.062(17) 0.083(11) 0.040(13)
O22 0.166(16) 0.169(18) 0.26(2) -0.116(18) 0.077(15) -0.050(13)
O23 0.60(5) 0.58(6) 0.33(4) 0.33(4) 0.11(4) -0.03(4)
O24 0.138(17) 0.106(14) 0.59(6) -0.10(2) 0.15(2) 0.046(11)
O21' 0.57(5) 0.072(8) 0.119(12) 0.020(8) 0.16(2) 0.141(17)
O22' 0.38(3) 0.087(9) 0.155(12) 0.016(8) 0.174(16) -0.005(12)
O23' 0.29(3) 0.26(2) 0.229(19) 0.106(17) 0.16(2) 0.13(2)
O24' 0.249(18) 0.072(8) 0.131(10) -0.041(7) 0.120(11) 0.018(9)
Cl3 0.162(3) 0.116(2) 0.199(3) 0.044(2) 0.046(3) -0.010(2)
O31 0.086(12) 0.60(7) 0.26(2) -0.03(4) 0.054(13) 0.08(3)
O32 0.28(2) 0.100(11) 0.168(14) 0.044(10) 0.147(15) -0.010(12)
O33 0.214(16) 0.085(8) 0.130(13) 0.060(8) 0.104(12) 0.010(9)
O34 0.152(13) 0.081(8) 0.101(8) 0.016(6) 0.073(8) 0.017(7)
O31' 0.50(7) 0.17(3) 0.80(10) -0.19(4) -0.19(6) 0.19(3)
O32' 0.096(15) 0.174(17) 0.33(3) -0.014(17) 0.051(17) -0.014(12)
O33' 0.31(4) 0.26(3) 0.20(2) 0.08(2) 0.01(2) -0.06(2)
O34' 0.150(19) 0.56(7) 0.36(5) 0.27(5) -0.01(2) -0.11(3)
N11 0.114(5) 0.122(6) 0.131(6) -0.003(5) 0.034(5) -0.008(5)
C11 0.211(11) 0.125(8) 0.131(7) 0.008(6) 0.051(7) 0.011(7)
C12 0.112(7) 0.129(8) 0.114(7) -0.014(6) 0.034(5) -0.003(7)
O51 0.102(11) 0.130(12) 0.096(10) 0.000 0.024(8) 0.000
C51 0.098(10) 0.092(9) 0.076(8) 0.010(7) 0.025(7) -0.052(8)
C52 0.114(12) 0.145(14) 0.081(9) 0.016(9) 0.061(9) 0.036(11)
O1W 0.264(8) 0.135(5) 0.135(5) -0.002(4) 0.058(5) -0.058(5)
O41 0.27(2) 0.135(13) 0.29(2) -0.062(14) 0.120(18) -0.022(13)
C41 0.109(18) 0.32(4) 0.21(3) -0.16(3) 0.041(17) 0.05(2)
C42 0.226(19) 0.217(18) 0.250(19) -0.133(15) 0.122(15) 0.058(14)
C43 0.19(2) 0.115(17) 0.21(3) 0.035(18) -0.07(2) -0.049(16)
C44 0.106(12) 0.26(2) 0.074(10) -0.012(12) 0.040(9) 0.054(14)
O71 0.30(4) 0.088(11) 0.21(2) 0.004(12) 0.08(2) -0.070(16)
C72 0.17(2) 0.140(19) 0.157(17) 0.010(15) 0.053(15) -0.028(15)
C71 0.29(3) 0.21(3) 0.22(3) 0.01(2) 0.18(3) 0.07(2)
O2W 0.17(2) 0.052(13) 0.82(11) -0.11(3) 0.26(5) -0.042(14)
O9W 0.23(3) 0.24(3) 0.24(3) 0.00(3) 0.18(3) -0.12(3)
O61 0.19(2) 0.21(2) 0.47(5) 0.06(3) -0.07(3) -0.005(17)
C61 0.14(2) 0.46(6) 0.38(5) 0.25(5) -0.10(3) -0.07(3)
C62 0.070(13) 0.23(3) 0.30(3) 0.05(2) -0.022(18) -0.011(16)
C63 0.34(4) 0.29(4) 0.38(4) 0.08(3) 0.02(3) -0.03(3)
C64 0.31(4) 0.45(5) 0.33(4) -0.07(4) 0.16(3) -0.32(4)
O4W 0.133(17) 0.49(4) 0.56(4) -0.28(4) 0.13(2) 0.010(19)
O5W 0.20(2) 0.17(2) 0.21(3) -0.072(19) 0.12(2) -0.102(16)
O6W 0.12(3) 0.31(6) 0.65(11) -0.20(6) -0.02(4) -0.05(3)

loop_
_atom_type_symbol
_atom_type_description
_atom_type_scat_dispersion_real
_atom_type_scat_dispersion_imag
_atom_type_scat_source
C C 0.0033 0.0016 'International Tables Vol C Tables 4.2.6.8 and 6.1.1.4'
H H 0.0000 0.0000 'International Tables Vol C Tables 4.2.6.8 and 6.1.1.4'
N N 0.0061 0.0033 'International Tables Vol C Tables 4.2.6.8 and 6.1.1.4'
O O 0.0106 0.0060 'International Tables Vol C Tables 4.2.6.8 and 6.1.1.4'
Cl Cl 0.1484 0.1585 'International Tables Vol C Tables 4.2.6.8 and 6.1.1.4'
Ni Ni 0.3393 1.1124 'International Tables Vol C Tables 4.2.6.8 and 6.1.1.4'

loop_
_geom_angle_atom_site_label_1
_geom_angle_atom_site_label_2
_geom_angle_atom_site_label_3
_geom_angle
_geom_angle_site_symmetry_1
_geom_angle_site_symmetry_3
N102 Ni1 N205 173.5(2) . .
N102 Ni1 N101 76.7(2) . .
N205 Ni1 N101 106.2(2) . .
N102 Ni1 N206 107.6(2) . .
N205 Ni1 N206 78.0(2) . .
N101 Ni1 N206 96.39(18) . .
N102 Ni1 O202 98.02(17) . .
N205 Ni1 O202 76.21(18) . .
N101 Ni1 O202 92.65(16) . .
N206 Ni1 O202 154.2(2) . .
N102 Ni1 O101 77.0(2) . .
N205 Ni1 O101 99.98(19) . .
N101 Ni1 O101 153.7(2) . .
N206 Ni1 O101 90.62(17) . .
O202 Ni1 O101 91.87(15) . .
N202 Ni2 N105 175.6(2) . 2_557
N202 Ni2 N201 78.1(3) . .
N105 Ni2 N201 104.2(2) 2_557 .
N202 Ni2 O201 77.0(2) . .
N105 Ni2 O201 100.52(17) 2_557 .
N201 Ni2 O201 154.9(2) . .
N202 Ni2 N106 105.7(3) . 2_557
N105 Ni2 N106 78.0(3) 2_557 2_557
N201 Ni2 N106 97.7(2) . 2_557
O201 Ni2 N106 91.82(18) . 2_557
N202 Ni2 O102 99.8(2) . 2_557
N105 Ni2 O102 76.5(2) 2_557 2_557
N201 Ni2 O102 89.8(2) . 2_557
O201 Ni2 O102 91.58(16) . 2_557
N106 Ni2 O102 154.5(2) 2_557 2_557
C107 O101 Ni1 112.4(4) . .
C114 O102 Ni2 112.3(4) . 2_557
C207 O201 Ni2 114.3(4) . .
C214 O202 Ni1 112.8(4) . .
C225 O203 C222 107.6(9) . .
C101 N101 C105 116.4(5) . .
C101 N101 Ni1 128.7(5) . .
C105 N101 Ni1 114.9(4) . .
C106 N102 N103 123.3(6) . .
C106 N102 Ni1 120.8(5) . .
N103 N102 Ni1 115.9(4) . .
N102 N103 C107 112.5(5) . .
C114 N104 N105 113.1(5) . .
C115 N105 N104 124.9(6) . .
C115 N105 Ni2 118.7(5) . 2_557
N104 N105 Ni2 116.4(4) . 2_557
C120 N106 C116 117.6(7) . .
C120 N106 Ni2 129.5(7) . 2_557
C116 N106 Ni2 112.8(5) . 2_557
C205 N201 C201 117.6(7) . .
C205 N201 Ni2 113.0(5) . .
C201 N201 Ni2 129.4(6) . .
C206 N202 N203 122.6(6) . .
C206 N202 Ni2 120.6(5) . .
N203 N202 Ni2 116.7(4) . .
C207 N203 N202 111.9(5) . .
N205 N204 C214 111.9(5) . .
C215 N205 N204 124.1(5) . .
C215 N205 Ni1 118.6(5) . .
N204 N205 Ni1 117.3(4) . .
C220 N206 C216 118.8(6) . .
C220 N206 Ni1 128.6(5) . .
C216 N206 Ni1 112.5(4) . .
N101 C101 C102 123.7(6) . .
C103 C102 C101 116.6(7) . .
C104 C103 C102 121.2(7) . .
C103 C104 C105 118.5(7) . .
C104 C105 N101 123.6(6) . .
C104 C105 C106 123.4(6) . .
N101 C105 C106 113.0(6) . .
N102 C106 C105 114.6(6) . .
O101 C107 N103 122.0(6) . .
O101 C107 C108 122.6(6) . .
N103 C107 C108 115.4(7) . .
C313 C108 C309 117.5(11) . .
C113 C108 C109 118.8(11) . .
C113 C108 C107 118.7(9) . .
C313 C108 C107 117.0(9) . .
C309 C108 C107 123.4(8) . .
C109 C108 C107 121.5(8) . .
C311 C112 C313 122.4(11) . .
C113 C112 C111 117.5(11) . .
C113 C112 C114 118.7(9) . .
C311 C112 C114 116.1(8) . .
C313 C112 C114 117.9(9) . .
C111 C112 C114 123.4(8) . .
C110 C109 C108 121.4(11) . .
C111 C110 C109 116.8(12) . .
C111 C110 C121 120.6(12) . .
C109 C110 C121 122.5(12) . .
C110 C111 C112 123.7(11) . .
C112 C113 C108 121.7(14) . .
C122 C121 C110 108.1(12) . .
C121 C122 O103 138.8(15) . .
C121 C122 C123 114.8(14) . .
O103 C122 C123 105.7(11) . .
C124 C123 C122 108.5(12) . .
C125 C124 C123 108.7(13) . .
C124 C125 O103 105.6(12) . .
C122 O103 C125 111.4(12) . .
C310 C309 C108 121.2(12) . .
C311 C310 C309 121.2(13) . .
C311 C310 C321 119.3(13) . .
C309 C310 C321 119.5(14) . .
C310 C311 C112 118.5(13) . .
C112 C313 C108 118.4(13) . .
C322 C321 C310 114.3(17) . .
C321 C322 O303 134(2) . .
C321 C322 C323 122(2) . .
O303 C322 C323 104.2(13) . .
C324 C323 C322 109.0(14) . .
C325 C324 C323 104.9(14) . .
O303 C325 C324 109.6(15) . .
C325 O303 C322 108.1(14) . .
O102 C114 N104 121.4(6) . .
O102 C114 C112 120.6(7) . .
N104 C114 C112 118.1(7) . .
N105 C115 C116 115.6(7) . .
N106 C116 C117 122.6(8) . .
N106 C116 C115 114.9(7) . .
C117 C116 C115 122.5(8) . .
C116 C117 C118 119.5(9) . .
C119 C118 C117 118.5(10) . .
C118 C119 C120 119.8(10) . .
N106 C120 C119 121.9(9) . .
N201 C201 C202 123.6(9) . .
C203 C202 C201 119.8(9) . .
C202 C203 C204 118.8(10) . .
C203 C204 C205 118.9(10) . .
N201 C205 C204 121.3(8) . .
N201 C205 C206 116.2(7) . .
C204 C205 C206 122.6(9) . .
N202 C206 C205 112.2(7) . .
O201 C207 N203 120.0(6) . .
O201 C207 C208 122.7(6) . .
N203 C207 C208 117.2(6) . .
C209 C208 C213 119.8(6) . .
C209 C208 C207 125.4(6) . .
C213 C208 C207 114.8(6) . .
C210 C209 C208 120.9(6) . .
C209 C210 C211 119.9(6) . .
C209 C210 C221 121.7(7) . .
C211 C210 C221 118.3(7) . .
C212 C211 C210 120.3(6) . .
C211 C212 C213 119.3(6) . .
C211 C212 C214 125.3(6) . .
C213 C212 C214 115.4(5) . .
C212 C213 C208 119.8(6) . .
O202 C214 N204 121.6(6) . .
O202 C214 C212 121.1(6) . .
N204 C214 C212 117.3(6) . .
N205 C215 C216 116.0(6) . .
N206 C216 C217 121.3(7) . .
N206 C216 C215 114.7(6) . .
C217 C216 C215 124.0(7) . .
C218 C217 C216 120.0(8) . .
C217 C218 C219 118.2(8) . .
C218 C219 C220 118.6(8) . .
N206 C220 C219 123.2(8) . .
C210 C221 C222 111.2(8) . .
C223 C222 O203 106.0(10) . .
C223 C222 C221 136.6(14) . .
O203 C222 C221 117.5(10) . .
C224 C223 C222 107.7(12) . .
C225 C224 C223 111.5(12) . .
C224 C225 O203 107.2(11) . .
O13' Cl1 O12' 130(2) . .
O13' Cl1 O14' 119.9(19) . .
O12' Cl1 O14' 105(2) . .
O12 Cl1 O11 113.5(11) . .
O12 Cl1 O14 112.3(10) . .
O11 Cl1 O14 103.4(9) . .
O12 Cl1 O13 110.2(10) . .
O11 Cl1 O13 106.7(7) . .
O14 Cl1 O13 110.5(8) . .
O13' Cl1 O11' 98(2) . .
O12' Cl1 O11' 93(2) . .
O14' Cl1 O11' 101.2(18) . .
O21' Cl2 O22' 123.9(10) . .
O24 Cl2 O22 125.5(13) . .
O21' Cl2 O24' 110.6(8) . .
O22' Cl2 O24' 114.7(8) . .
O24 Cl2 O23 108(2) . .
O22 Cl2 O23 96.9(18) . .
O24 Cl2 O21 120.5(13) . .
O22 Cl2 O21 107.0(10) . .
O23 Cl2 O21 89.8(17) . .
O21' Cl2 O23' 110.1(17) . .
O22' Cl2 O23' 101.0(12) . .
O24' Cl2 O23' 90.5(10) . .
O32 Cl3 O33 111.0(12) . .
O32' Cl3 O34' 128(2) . .
O32 Cl3 O31 105.4(18) . .
O33 Cl3 O31 122.9(16) . .
O32' Cl3 O31' 109.5(19) . .
O34' Cl3 O31' 106(2) . .
O32' Cl3 O33' 109.3(15) . .
O34' Cl3 O33' 99.3(17) . .
O31' Cl3 O33' 102(2) . .
O32 Cl3 O34 99.8(9) . .
O33 Cl3 O34 106.4(8) . .
O31 Cl3 O34 108.9(12) . .
N11 C12 C11 178.5(12) . .
C52 O51 C52 111.7(16) 2_556 .
O51 C52 C51 104.0(11) . .
C42 O41 C43 125.2(17) . .
O41 C42 C41 104.9(17) . .
O41 C43 C44 111.7(16) . .
O71 C72 C71 128(2) . .
C63 O61 C62 110(2) . .
O61 C62 C61 120(3) . .
O61 C63 C64 108(2) . .

loop_
_geom_bond_atom_site_label_1
_geom_bond_atom_site_label_2
_geom_bond_distance
_geom_bond_site_symmetry_2
Ni1 N102 2.003(5) .
Ni1 N205 2.007(5) .
Ni1 N101 2.065(5) .
Ni1 N206 2.096(5) .
Ni1 O202 2.108(4) .
Ni1 O101 2.122(4) .
Ni2 N202 1.962(6) .
Ni2 N105 1.998(5) 2_557
Ni2 N201 2.053(6) .
Ni2 O201 2.089(4) .
Ni2 N106 2.097(6) 2_557
Ni2 O102 2.107(4) 2_557
O101 C107 1.228(7) .
O102 C114 1.256(7) .
O102 Ni2 2.107(4) 2_557
O201 C207 1.228(7) .
O202 C214 1.251(6) .
O203 C225 1.388(11) .
O203 C222 1.481(13) .
N101 C101 1.325(7) .
N101 C105 1.360(7) .
N102 C106 1.249(7) .
N102 N103 1.373(7) .
N103 C107 1.383(8) .
N104 C114 1.348(8) .
N104 N105 1.363(7) .
N105 C115 1.275(7) .
N105 Ni2 1.998(5) 2_557
N106 C120 1.306(9) .
N106 C116 1.345(8) .
N106 Ni2 2.097(6) 2_557
N201 C205 1.321(9) .
N201 C201 1.323(8) .
N202 C206 1.269(8) .
N202 N203 1.387(7) .
N203 C207 1.382(7) .
N204 N205 1.359(6) .
N204 C214 1.371(7) .
N205 C215 1.260(7) .
N206 C220 1.299(8) .
N206 C216 1.353(8) .
C101 C102 1.398(8) .
C102 C103 1.374(9) .
C103 C104 1.350(9) .
C104 C105 1.355(8) .
C105 C106 1.471(8) .
C107 C108 1.486(9) .
C108 C113 1.381(16) .
C108 C313 1.402(15) .
C108 C309 1.409(13) .
C108 C109 1.464(13) .
C112 C113 1.364(16) .
C112 C311 1.366(13) .
C112 C313 1.388(15) .
C112 C111 1.455(13) .
C112 C114 1.464(9) .
C109 C110 1.381(15) .
C110 C111 1.376(14) .
C110 C121 1.70(2) .
C121 C122 1.31(2) .
C122 O103 1.390(15) .
C122 C123 1.436(16) .
C123 C124 1.434(17) .
C124 C125 1.404(17) .
C125 O103 1.443(16) .
C309 C310 1.364(15) .
C310 C311 1.359(15) .
C310 C321 1.57(2) .
C321 C322 1.427(18) .
C322 O303 1.454(19) .
C322 C323 1.477(19) .
C323 C324 1.453(19) .
C324 C325 1.432(19) .
C325 O303 1.395(18) .
C115 C116 1.459(9) .
C116 C117 1.351(9) .
C117 C118 1.382(11) .
C118 C119 1.316(12) .
C119 C120 1.414(12) .
C201 C202 1.371(11) .
C202 C203 1.324(12) .
C203 C204 1.371(13) .
C204 C205 1.413(11) .
C205 C206 1.468(10) .
C207 C208 1.466(8) .
C208 C209 1.372(8) .
C208 C213 1.404(8) .
C209 C210 1.364(9) .
C210 C211 1.394(9) .
C210 C221 1.534(10) .
C211 C212 1.388(8) .
C212 C213 1.388(8) .
C212 C214 1.473(8) .
C215 C216 1.463(9) .
C216 C217 1.377(9) .
C217 C218 1.371(10) .
C218 C219 1.380(11) .
C219 C220 1.391(10) .
C221 C222 1.564(13) .
C222 C223 1.392(15) .
C223 C224 1.389(15) .
C224 C225 1.374(15) .
Cl1 O13' 1.28(2) .
Cl1 O12' 1.36(2) .
Cl1 O14' 1.39(2) .
Cl1 O12 1.400(14) .
Cl1 O11 1.430(11) .
Cl1 O14 1.457(13) .
Cl1 O13 1.473(8) .
Cl1 O11' 1.52(3) .
Cl2 O21' 1.246(12) .
Cl2 O24 1.259(15) .
Cl2 O22' 1.361(11) .
Cl2 O22 1.378(14) .
Cl2 O24' 1.446(10) .
Cl2 O23 1.45(2) .
Cl2 O21 1.507(14) .
Cl2 O23' 1.537(18) .
Cl3 O32 1.345(16) .
Cl3 O33 1.364(14) .
Cl3 O32' 1.396(19) .
Cl3 O34' 1.41(2) .
Cl3 O31 1.437(17) .
Cl3 O31' 1.44(3) .
Cl3 O33' 1.46(3) .
Cl3 O34 1.554(10) .
N11 C12 1.129(9) .
C11 C12 1.474(10) .
O51 C52 1.443(12) 2_556
O51 C52 1.443(12) .
C51 C52 1.458(13) .
O41 C42 1.397(15) .
O41 C43 1.415(15) .
C41 C42 1.536(18) .
C43 C44 1.460(17) .
O71 C72 1.428(18) .
C72 C71 1.459(16) .
O61 C63 1.421(18) .
O61 C62 1.421(18) .
C61 C62 1.491(18) .
C63 C64 1.582(19) .

loop_
_geom_torsion_atom_site_label_1
_geom_torsion_atom_site_label_2
_geom_torsion_atom_site_label_3
_geom_torsion_atom_site_label_4
_geom_torsion
_geom_torsion_site_symmetry_1
_geom_torsion_site_symmetry_4
C106 N102 N103 C107 -177.6(5) . .
Ni1 N102 N103 C107 3.6(6) . .
C114 N104 N105 C115 -179.9(5) . .
C114 N104 N105 Ni2 0.1(6) . 2_557
C206 N202 N203 C207 -175.1(7) . .
Ni2 N202 N203 C207 3.4(7) . .
C214 N204 N205 C215 175.8(6) . .
C214 N204 N205 Ni1 -3.2(6) . .
C105 N101 C101 C102 -0.5(8) . .
Ni1 N101 C101 C102 179.1(4) . .
N101 C101 C102 C103 0.4(9) . .
C101 C102 C103 C104 -0.5(10) . .
C102 C103 C104 C105 0.8(10) . .
C103 C104 C105 N101 -0.9(9) . .
C103 C104 C105 C106 -179.1(6) . .
C101 N101 C105 C104 0.8(8) . .
Ni1 N101 C105 C104 -178.9(5) . .
C101 N101 C105 C106 179.1(5) . .
Ni1 N101 C105 C106 -0.6(6) . .
N103 N102 C106 C105 -179.7(5) . .
Ni1 N102 C106 C105 -1.0(7) . .
C104 C105 C106 N102 179.3(6) . .
N101 C105 C106 N102 1.0(8) . .
Ni1 O101 C107 N103 3.3(7) . .
Ni1 O101 C107 C108 -176.7(5) . .
N102 N103 C107 O101 -4.7(8) . .
N102 N103 C107 C108 175.4(5) . .
O101 C107 C108 C113 2.3(13) . .
N103 C107 C108 C113 -177.7(11) . .
O101 C107 C108 C313 -14.7(13) . .
N103 C107 C108 C313 165.3(11) . .
O101 C107 C108 C309 148.5(8) . .
N103 C107 C108 C309 -31.5(9) . .
O101 C107 C108 C109 -166.6(7) . .
N103 C107 C108 C109 13.4(9) . .
C113 C108 C109 C110 2.4(14) . .
C107 C108 C109 C110 171.3(11) . .
C108 C109 C110 C111 -3.7(18) . .
C108 C109 C110 C121 -179.7(10) . .
C109 C110 C111 C112 4(2) . .
C121 C110 C111 C112 179.8(12) . .
C113 C112 C111 C110 -2(2) . .
C114 C112 C111 C110 -174.7(12) . .
C111 C112 C113 C108 1(2) . .
C114 C112 C113 C108 173.6(12) . .
C109 C108 C113 C112 -1(2) . .
C107 C108 C113 C112 -170.2(13) . .
C111 C110 C121 C122 69(2) . .
C109 C110 C121 C122 -115.3(16) . .
C110 C121 C122 O103 -91(2) . .
C110 C121 C122 C123 100.0(15) . .
C121 C122 C123 C124 173.5(14) . .
O103 C122 C123 C124 0.8(15) . .
C122 C123 C124 C125 -1.9(16) . .
C123 C124 C125 O103 2(2) . .
C121 C122 O103 C125 -169.4(18) . .
C123 C122 O103 C125 0(2) . .
C124 C125 O103 C122 -2(3) . .
C313 C108 C309 C310 -2.7(15) . .
C107 C108 C309 C310 -165.8(11) . .
C108 C309 C310 C311 1(2) . .
C108 C309 C310 C321 -177.9(12) . .
C309 C310 C311 C112 -4(2) . .
C321 C310 C311 C112 175.1(14) . .
C313 C112 C311 C310 9(2) . .
C114 C112 C311 C310 167.0(12) . .
C311 C112 C313 C108 -10(2) . .
C114 C112 C313 C108 -168.1(11) . .
C309 C108 C313 C112 6.9(19) . .
C107 C108 C313 C112 171.1(11) . .
C311 C310 C321 C322 -63(3) . .
C309 C310 C321 C322 116(2) . .
C310 C321 C322 O303 -131(3) . .
C310 C321 C322 C323 51(3) . .
C321 C322 C323 C324 -176(2) . .
O303 C322 C323 C324 5.9(18) . .
C322 C323 C324 C325 6.7(18) . .
C323 C324 C325 O303 -18(3) . .
C324 C325 O303 C322 22(4) . .
C321 C322 O303 C325 165(3) . .
C323 C322 O303 C325 -17(3) . .
Ni2 O102 C114 N104 -5.9(7) 2_557 .
Ni2 O102 C114 C112 174.2(4) 2_557 .
N105 N104 C114 O102 4.0(8) . .
N105 N104 C114 C112 -176.0(5) . .
C113 C112 C114 O102 12.8(14) . .
C311 C112 C114 O102 -129.1(9) . .
C313 C112 C114 O102 30.2(13) . .
C111 C112 C114 O102 -175.0(9) . .
C113 C112 C114 N104 -167.1(12) . .
C311 C112 C114 N104 51.0(10) . .
C313 C112 C114 N104 -149.8(11) . .
C111 C112 C114 N104 5.0(11) . .
N104 N105 C115 C116 -177.9(5) . .
Ni2 N105 C115 C116 2.1(7) 2_557 .
C120 N106 C116 C117 -0.8(10) . .
Ni2 N106 C116 C117 -179.7(5) 2_557 .
C120 N106 C116 C115 -179.4(6) . .
Ni2 N106 C116 C115 1.6(7) 2_557 .
N105 C115 C116 N106 -2.4(8) . .
N105 C115 C116 C117 178.9(6) . .
N106 C116 C117 C118 1.9(11) . .
C115 C116 C117 C118 -179.6(7) . .
C116 C117 C118 C119 -2.2(13) . .
C117 C118 C119 C120 1.5(15) . .
C116 N106 C120 C119 0.0(11) . .
Ni2 N106 C120 C119 178.8(6) 2_557 .
C118 C119 C120 N106 -0.4(14) . .
C205 N201 C201 C202 1.4(12) . .
Ni2 N201 C201 C202 -177.0(7) . .
N201 C201 C202 C203 0.3(16) . .
C201 C202 C203 C204 -2.9(19) . .
C202 C203 C204 C205 4(2) . .
C201 N201 C205 C204 -0.5(13) . .
Ni2 N201 C205 C204 178.2(8) . .
C201 N201 C205 C206 -179.7(8) . .
Ni2 N201 C205 C206 -1.1(10) . .
C203 C204 C205 N201 -2.0(18) . .
C203 C204 C205 C206 177.2(11) . .
N203 N202 C206 C205 179.2(7) . .
Ni2 N202 C206 C205 0.8(11) . .
N201 C205 C206 N202 0.2(12) . .
C204 C205 C206 N202 -179.0(9) . .
Ni2 O201 C207 N203 0.2(8) . .
Ni2 O201 C207 C208 177.4(5) . .
N202 N203 C207 O201 -2.3(9) . .
N202 N203 C207 C208 -179.6(5) . .
O201 C207 C208 C209 178.6(6) . .
N203 C207 C208 C209 -4.1(10) . .
O201 C207 C208 C213 -4.3(9) . .
N203 C207 C208 C213 173.0(5) . .
C213 C208 C209 C210 0.6(10) . .
C207 C208 C209 C210 177.5(7) . .
C208 C209 C210 C211 0.9(11) . .
C208 C209 C210 C221 -175.3(7) . .
C209 C210 C211 C212 -0.8(11) . .
C221 C210 C211 C212 175.6(7) . .
C210 C211 C212 C213 -0.9(10) . .
C210 C211 C212 C214 -177.8(6) . .
C211 C212 C213 C208 2.4(9) . .
C214 C212 C213 C208 179.7(5) . .
C209 C208 C213 C212 -2.3(9) . .
C207 C208 C213 C212 -179.5(5) . .
Ni1 O202 C214 N204 2.3(7) . .
Ni1 O202 C214 C212 -179.5(4) . .
N205 N204 C214 O202 0.4(8) . .
N205 N204 C214 C212 -177.8(5) . .
C211 C212 C214 O202 159.4(6) . .
C213 C212 C214 O202 -17.6(8) . .
C211 C212 C214 N204 -22.4(9) . .
C213 C212 C214 N204 160.6(5) . .
N204 N205 C215 C216 179.6(5) . .
Ni1 N205 C215 C216 -1.4(8) . .
C220 N206 C216 C217 -0.3(10) . .
Ni1 N206 C216 C217 -177.3(5) . .
C220 N206 C216 C215 179.8(6) . .
Ni1 N206 C216 C215 2.8(7) . .
N205 C215 C216 N206 -1.1(9) . .
N205 C215 C216 C217 179.0(6) . .
N206 C216 C217 C218 -1.0(11) . .
C215 C216 C217 C218 178.9(7) . .
C216 C217 C218 C219 2.9(12) . .
C217 C218 C219 C220 -3.5(12) . .
C216 N206 C220 C219 -0.4(10) . .
Ni1 N206 C220 C219 176.1(5) . .
C218 C219 C220 N206 2.3(12) . .
C209 C210 C221 C222 108.3(9) . .
C211 C210 C221 C222 -68.1(10) . .
C225 O203 C222 C223 -1.2(12) . .
C225 O203 C222 C221 178.5(8) . .
C210 C221 C222 C223 134.3(12) . .
C210 C221 C222 O203 -45.1(11) . .
O203 C222 C223 C224 -0.3(13) . .
C221 C222 C223 C224 -179.8(11) . .
C222 C223 C224 C225 1.7(17) . .
C223 C224 C225 O203 -2.5(17) . .
C222 O203 C225 C224 2.2(14) . .
C52 O51 C52 C51 -179.0(11) 2_556 .
C43 O41 C42 C41 152(2) . .
C42 O41 C43 C44 153(2) . .
C63 O61 C62 C61 166(3) . .
C62 O61 C63 C64 0(5) . .
